data_7047958
loop_
_publ_author_name
'Bispinghoff, Mark'
'Benk\>o, Zolt\'an'
'Gr\"utzmacher, Hansj\"org'
'Calvo, Fuencisla Delgado'
'Caporali, Maria'
'Peruzzini, Maurizio'

_publ_section_title
;
 Ruthenium mediated halogenation of white phosphorus: synthesis and
 reactivity of the unprecedented P<sub>4</sub>Cl<sub>2</sub> moiety.
;
_journal_issue 11
_journal_name_full 'Dalton transactions (Cambridge, England : 2003)'
_journal_page_first 3593
_journal_page_last 3600
_journal_paper_doi 10.1039/c8dt01840e
_journal_volume 48
_journal_year 2019
_chemical_formula_moiety 'C38.03 H63.04 Cl2 P5 Ru2, C4 H10 O2'
_chemical_formula_sum 'C42.03 H73.04 Cl2 O2 P5 Ru2'
_chemical_formula_weight 1038.30
_chemical_properties_physical Air-sensitive,Moisture-sensitive
_space_group_crystal_system triclinic
_space_group_IT_number 2
_space_group_name_Hall '-P 1'
_space_group_name_H-M_alt 'P -1'
_symmetry_space_group_name_Hall '-P 1'
_symmetry_space_group_name_H-M 'P -1'
_atom_sites_solution_hydrogens geom
_audit_creation_date 2018-07-31
_audit_creation_method
;
Olex2 1.2
(compiled 2018.05.29 svn.r3508 for OlexSys, GUI svn.r5506)
;
_audit_update_record
;
2018-07-31 deposited with the CCDC.
2018-11-05 downloaded from the CCDC.
;
_cell_angle_alpha 70.6590(10)
_cell_angle_beta 79.0950(10)
_cell_angle_gamma 88.9330(10)
_cell_formula_units_Z 2
_cell_length_a 12.7474(2)
_cell_length_b 13.3991(2)
_cell_length_c 14.5781(3)
_cell_measurement_reflns_used 9764
_cell_measurement_temperature 296(2)
_cell_measurement_theta_max 33.12
_cell_measurement_theta_min 2.35
_cell_volume 2304.44(7)
_computing_cell_refinement 'Bruker SAINT'
_computing_data_collection 'Bruker APEX2'
_computing_data_reduction 'Bruker SAINT'
_computing_molecular_graphics 'Olex2 (Dolomanov et al., 2009)'
_computing_publication_material 'Olex2 (Dolomanov et al., 2009)'
_computing_structure_refinement 'ShelXL (Sheldrick, 2015)'
_computing_structure_solution 'ShelXS (Sheldrick, 2008)'
_diffrn_ambient_temperature 296.15
_diffrn_detector_area_resol_mean 8.33
_diffrn_detector_type 'CCD area detector'
_diffrn_measured_fraction_theta_full 0.999
_diffrn_measured_fraction_theta_max 0.999
_diffrn_measurement_device 'fixed chi three-circle diffractometer'
_diffrn_measurement_device_type 'Bruker APEX-II CCD'
_diffrn_measurement_method '\f and \w scans'
_diffrn_radiation_monochromator graphite
_diffrn_radiation_type MoK\a
_diffrn_radiation_wavelength 0.71073
_diffrn_reflns_av_R_equivalents 0.0216
_diffrn_reflns_av_unetI/netI 0.0166
_diffrn_reflns_Laue_measured_fraction_full 0.999
_diffrn_reflns_Laue_measured_fraction_max 0.999
_diffrn_reflns_limit_h_max 15
_diffrn_reflns_limit_h_min -15
_diffrn_reflns_limit_k_max 16
_diffrn_reflns_limit_k_min -16
_diffrn_reflns_limit_l_max 17
_diffrn_reflns_limit_l_min -17
_diffrn_reflns_number 46733
_diffrn_reflns_point_group_measured_fraction_full 0.999
_diffrn_reflns_point_group_measured_fraction_max 0.999
_diffrn_reflns_theta_full 25.242
_diffrn_reflns_theta_max 25.681
_diffrn_reflns_theta_min 1.509
_diffrn_standards_number 0
_exptl_absorpt_coefficient_mu 0.979
_exptl_absorpt_correction_type none
_exptl_crystal_colour 'clear dark red'
_exptl_crystal_colour_lustre clear
_exptl_crystal_colour_modifier dark
_exptl_crystal_colour_primary red
_exptl_crystal_density_diffrn 1.496
_exptl_crystal_description block
_exptl_crystal_F_000 1076
_exptl_crystal_recrystallization_method 'Re-crystallisation from solvent: 1,2-Dimethoxyethane'
_exptl_crystal_size_max 0.15
_exptl_crystal_size_mid 0.08
_exptl_crystal_size_min 0.08
_refine_diff_density_max 1.280
_refine_diff_density_min -0.370
_refine_diff_density_rms 0.068
_refine_ls_extinction_method none
_refine_ls_goodness_of_fit_ref 1.049
_refine_ls_hydrogen_treatment constr
_refine_ls_matrix_type full
_refine_ls_number_parameters 566
_refine_ls_number_reflns 8757
_refine_ls_number_restraints 436
_refine_ls_restrained_S_all 1.046
_refine_ls_R_factor_all 0.0258
_refine_ls_R_factor_gt 0.0226
_refine_ls_shift/su_max 0.002
_refine_ls_shift/su_mean 0.000
_refine_ls_structure_factor_coef Fsqd
_refine_ls_weighting_details 'w=1/[\s^2^(Fo^2^)+(0.0261P)^2^+2.8052P] where P=(Fo^2^+2Fc^2^)/3'
_refine_ls_weighting_scheme calc
_refine_ls_wR_factor_gt 0.0561
_refine_ls_wR_factor_ref 0.0587
_reflns_Friedel_coverage 0.000
_reflns_number_gt 7995
_reflns_number_total 8757
_reflns_threshold_expression 'I > 2\s(I)'
_cod_data_source_file c8dt01840e2.cif
_cod_data_source_block cpstarru2p4cl2pcy3
_cod_depositor_comments 'Adding full bibliography for 7047955--7047958.cif.'
_cod_database_code 7047958
_shelx_shelxl_version_number 2018/3
_shelx_space_group_comment
;
The symmetry employed for this shelxl refinement is uniquely defined
by the following loop, which should always be used as a source of
symmetry information in preference to the above space-group names.
They are only intended as comments.
;
_olex2_refinement_description
;
1. Fixed Uiso
 At 1.2 times of:
  All C(H) groups, All C(H,H) groups
 At 1.5 times of:
  All C(H,H,H) groups
2. Restrained distances
 C20B-C16B \\sim C16C-C20C \\sim C20A-C16A \\sim C17C-C16C \\sim C20B-C19B
\\sim C20A-C19A \\sim C20C-
 C19C \\sim C18A-C17A \\sim C19B-C18B \\sim C19C-C18C \\sim C19A-C18A \\sim
C18B-C17B \\sim C17C-C18C ~
 C17B-C16B \\sim C17A-C16A
 with sigma of 0.02
 C19C-C14C \\sim C19B-C14B \\sim C19A-C14A \\sim C20C-C15C \\sim C20A-C15A
\\sim C20B-C15B \\sim C16C-
 C11C \\sim C16B-C11B \\sim C16A-C11A \\sim C17C-C12C \\sim C17B-C12B \\sim
C17A-C12A \\sim C18C-C13C ~
 C18B-C13B \\sim C18A-C13A
 with sigma of 0.02
3. Uiso/Uaniso restraints and constraints
Uanis(C13A) = Uanis(C13B) = Uanis(C13C) = Uanis(C12A) = Uanis(C12B) =
Uanis(C12C) = Uanis(C11A) = Uanis(C11B) = Uanis(C11C) = Uanis(C15A) =
Uanis(C15B) = Uanis(C15C) = Uanis(C14A) = Uanis(C14B) = Uanis(C14C)
Uanis(C18A) = Uanis(C16C)
4. Rigid body (RIGU) restrains
 C15B, C14B, C13B, C12B, C11B, C17B, C18B, C19B, C20B, C16B, C19A, C14A, C13A,
 C12A, C11A, C15A, C18A, C17A, C16A, C20A, C11C, C15C, C14C, C13C, C12C, C18C,
 C19C, C20C, C16C, C17C
 with sigma for 1-2 distances of 0.004 and sigma for 1-3 distances of 0.004
5. Others
 1*[Sof(C19A)+Sof(H19D)+Sof(H19E)+Sof(H19F)+Sof(C14A)+Sof(C13A)+Sof(C12A)+
 Sof(C11A)+Sof(C15A)+Sof(C18A)+Sof(H18D)+Sof(H18E)+Sof(H18F)+Sof(C17A)+
 Sof(H17D)+Sof(H17E)+Sof(H17F)+Sof(C16A)+Sof(H16D)+Sof(H16E)+Sof(H16F)+
 Sof(C20A)+Sof(H20D)+Sof(H20E)+Sof(H20F)]+1*[Sof(C15B)+Sof(C14B)+Sof(C13B)+
 Sof(C12B)+Sof(C11B)+Sof(C17B)+Sof(H17A)+Sof(H17B)+Sof(H17C)+Sof(C18B)+
 Sof(H18A)+Sof(H18B)+Sof(H18C)+Sof(C19B)+Sof(H19A)+Sof(H19B)+Sof(H19C)+
 Sof(C20B)+Sof(H20A)+Sof(H20B)+Sof(H20C)+Sof(C16B)+Sof(H16A)+Sof(H16B)+
 Sof(H16C)]+1*[Sof(C11C)+Sof(C15C)+Sof(C14C)+Sof(C13C)+Sof(C12C)+Sof(C18C)+
 Sof(H18G)+Sof(H18H)+Sof(H18I)+Sof(C19C)+Sof(H19G)+Sof(H19H)+Sof(H19I)+
 Sof(C20C)+Sof(H20G)+Sof(H20H)+Sof(H20I)+Sof(C16C)+Sof(H16G)+Sof(H16H)+
 Sof(H16I)+Sof(C17C)+Sof(H17G)+Sof(H17H)+Sof(H17I)]=1 with esd of 0.001
 Sof(C19A)=Sof(H19D)=Sof(H19E)=Sof(H19F)=Sof(C14A)=Sof(C13A)=Sof(C12A)=
 Sof(C11A)=Sof(C15A)=Sof(C18A)=Sof(H18D)=Sof(H18E)=Sof(H18F)=Sof(C17A)=
 Sof(H17D)=Sof(H17E)=Sof(H17F)=Sof(C16A)=Sof(H16D)=Sof(H16E)=Sof(H16F)=
 Sof(C20A)=Sof(H20D)=Sof(H20E)=Sof(H20F)=FVAR(1)
 Sof(C15B)=Sof(C14B)=Sof(C13B)=Sof(C12B)=Sof(C11B)=Sof(C17B)=Sof(H17A)=
 Sof(H17B)=Sof(H17C)=Sof(C18B)=Sof(H18A)=Sof(H18B)=Sof(H18C)=Sof(C19B)=
 Sof(H19A)=Sof(H19B)=Sof(H19C)=Sof(C20B)=Sof(H20A)=Sof(H20B)=Sof(H20C)=
 Sof(C16B)=Sof(H16A)=Sof(H16B)=Sof(H16C)=FVAR(2)
 Sof(C11C)=Sof(C15C)=Sof(C14C)=Sof(C13C)=Sof(C12C)=Sof(C18C)=Sof(H18G)=
 Sof(H18H)=Sof(H18I)=Sof(C19C)=Sof(H19G)=Sof(H19H)=Sof(H19I)=Sof(C20C)=
 Sof(H20G)=Sof(H20H)=Sof(H20I)=Sof(C16C)=Sof(H16G)=Sof(H16H)=Sof(H16I)=
 Sof(C17C)=Sof(H17G)=Sof(H17H)=Sof(H17I)=FVAR(3)
6.a Ternary CH refined with riding coordinates:
 C21(H21), C27(H27), C33(H33)
6.b Secondary CH2 refined with riding coordinates:
 C22(H22A,H22B), C23(H23A,H23B), C24(H24A,H24B), C25(H25A,H25B), C26(H26A,
 H26B), C28(H28A,H28B), C29(H29A,H29B), C30(H30A,H30B), C31(H31A,H31B),
 C32(H32A,H32B), C34(H34A,H34B), C35(H35A,H35B), C36(H36A,H36B), C37(H37A,H37B),
  C38(H38A,H38B), C41(H41A,H41B), C40(H40A,H40B)
6.c Fitted pentagon refined as free rotating group:
 C15B(C14B,C13B,C12B,C11B), C14A(C13A,C12A,C11A,C15A), C11C(C15C,C14C,C13C,C12C)
6.d Idealised Me refined as rotating group:
 C10(H10A,H10B,H10C), C6(H6A,H6B,H6C), C7(H7A,H7B,H7C), C8(H8A,H8B,H8C),
 C9(H9A,H9B,H9C), C17B(H17A,H17B,H17C), C18B(H18A,H18B,H18C), C19B(H19A,H19B,
 H19C), C20B(H20A,H20B,H20C), C16B(H16A,H16B,H16C), C19A(H19D,H19E,H19F),
 C18A(H18D,H18E,H18F), C17A(H17D,H17E,H17F), C16A(H16D,H16E,H16F), C20A(H20D,
 H20E,H20F), C39(H39A,H39B,H39C), C42(H42A,H42B,H42C), C18C(H18G,H18H,H18I),
 C19C(H19G,H19H,H19I), C20C(H20G,H20H,H20I), C16C(H16G,H16H,H16I), C17C(H17G,
 H17H,H17I)
;
_olex2_submission_special_instructions 'No special instructions were received'

loop_
_space_group_symop_operation_xyz
'x, y, z'
'-x, -y, -z'

loop_
_atom_site_label
_atom_site_type_symbol
_atom_site_fract_x
_atom_site_fract_y
_atom_site_fract_z
_atom_site_U_iso_or_equiv
_atom_site_adp_type
_atom_site_occupancy
_atom_site_site_symmetry_order
_atom_site_calc_flag
_atom_site_refinement_flags_posn
_atom_site_refinement_flags_adp
_atom_site_refinement_flags_occupancy
_atom_site_disorder_assembly
_atom_site_disorder_group
C5 C 0.44619(17) 0.13779(18) 0.28863(16) 0.0177(4) Uani 1 1 d . . . . .
C1 C 0.39039(16) 0.05209(17) 0.27612(15) 0.0162(4) Uani 1 1 d . . . . .
C2 C 0.38639(16) 0.08048(17) 0.17380(15) 0.0158(4) Uani 1 1 d . . . . .
C3 C 0.43347(16) 0.18479(17) 0.12379(15) 0.0170(4) Uani 1 1 d . . . . .
C4 C 0.47312(16) 0.21849(17) 0.19550(16) 0.0174(4) Uani 1 1 d . . . . .
C10 C 0.48443(19) 0.1354(2) 0.38008(17) 0.0274(5) Uani 1 1 d . . . . .
H10A H 0.443354 0.082215 0.436503 0.041 Uiso 1 1 calc GR . . . .
H10B H 0.475920 0.203315 0.388674 0.041 Uiso 1 1 calc GR . . . .
H10C H 0.558574 0.119232 0.373802 0.041 Uiso 1 1 calc GR . . . .
C6 C 0.36542(19) -0.05419(18) 0.35584(17) 0.0248(5) Uani 1 1 d . . . . .
H6A H 0.430822 -0.085253 0.372186 0.037 Uiso 1 1 calc GR . . . .
H6B H 0.328027 -0.099585 0.332533 0.037 Uiso 1 1 calc GR . . . .
H6C H 0.321481 -0.045587 0.413690 0.037 Uiso 1 1 calc GR . . . .
C7 C 0.35805(18) 0.00686(19) 0.12343(17) 0.0231(5) Uani 1 1 d . . . . .
H7A H 0.421443 -0.024886 0.100856 0.035 Uiso 1 1 calc GR . . . .
H7B H 0.326808 0.045712 0.067820 0.035 Uiso 1 1 calc GR . . . .
H7C H 0.307703 -0.047490 0.169262 0.035 Uiso 1 1 calc GR . . . .
C8 C 0.46330(19) 0.2407(2) 0.01379(16) 0.0263(5) Uani 1 1 d . . . . .
H8A H 0.539743 0.245408 -0.006424 0.039 Uiso 1 1 calc GR . . . .
H8B H 0.436584 0.310588 -0.002327 0.039 Uiso 1 1 calc GR . . . .
H8C H 0.432631 0.201667 -0.020092 0.039 Uiso 1 1 calc GR . . . .
C9 C 0.54562(18) 0.31347(19) 0.17249(19) 0.0271(5) Uani 1 1 d . . . . .
H9A H 0.528509 0.343388 0.224622 0.041 Uiso 1 1 calc GR . . . .
H9B H 0.536461 0.365082 0.110988 0.041 Uiso 1 1 calc GR . . . .
H9C H 0.618500 0.293011 0.167071 0.041 Uiso 1 1 calc GR . . . .
C21 C 0.00492(16) 0.22079(16) 0.27137(14) 0.0130(4) Uani 1 1 d . . . . .
H21 H 0.030039 0.282292 0.284808 0.016 Uiso 1 1 calc R . . . .
C22 C -0.03288(16) 0.13656(16) 0.37387(14) 0.0141(4) Uani 1 1 d . . . . .
H22A H -0.060260 0.073782 0.365379 0.017 Uiso 1 1 calc R . . . .
H22B H 0.027670 0.116904 0.406574 0.017 Uiso 1 1 calc R . . . .
C23 C -0.11961(17) 0.17584(18) 0.43925(15) 0.0188(5) Uani 1 1 d . . . . .
H23A H -0.143747 0.119174 0.501471 0.023 Uiso 1 1 calc R . . . .
H23B H -0.090217 0.233906 0.453802 0.023 Uiso 1 1 calc R . . . .
C24 C -0.21405(17) 0.21294(19) 0.38876(16) 0.0206(5) Uani 1 1 d . . . . .
H24A H -0.266350 0.241160 0.430133 0.025 Uiso 1 1 calc R . . . .
H24B H -0.247929 0.153398 0.379959 0.025 Uiso 1 1 calc R . . . .
C25 C -0.17684(17) 0.29816(18) 0.28813(16) 0.0202(5) Uani 1 1 d . . . . .
H25A H -0.147623 0.359561 0.297615 0.024 Uiso 1 1 calc R . . . .
H25B H -0.237628 0.319872 0.256152 0.024 Uiso 1 1 calc R . . . .
C26 C -0.09186(16) 0.25807(17) 0.22125(15) 0.0167(4) Uani 1 1 d . . . . .
H26A H -0.068543 0.314350 0.158584 0.020 Uiso 1 1 calc R . . . .
H26B H -0.122306 0.199724 0.207859 0.020 Uiso 1 1 calc R . . . .
C27 C 0.11217(17) 0.25907(16) 0.06861(14) 0.0144(4) Uani 1 1 d . . . . .
H27 H 0.037426 0.251499 0.063357 0.017 Uiso 1 1 calc R . . . .
C28 C 0.13736(18) 0.37662(17) 0.04698(15) 0.0183(4) Uani 1 1 d . . . . .
H28A H 0.210638 0.386308 0.053084 0.022 Uiso 1 1 calc R . . . .
H28B H 0.090896 0.400344 0.095756 0.022 Uiso 1 1 calc R . . . .
C29 C 0.1225(2) 0.44433(18) -0.05674(16) 0.0250(5) Uani 1 1 d . . . . .
H29A H 0.047993 0.439664 -0.061553 0.030 Uiso 1 1 calc R . . . .
H29B H 0.141820 0.517818 -0.068528 0.030 Uiso 1 1 calc R . . . .
C30 C 0.1917(2) 0.4066(2) -0.13418(17) 0.0323(6) Uani 1 1 d . . . . .
H30A H 0.266497 0.417550 -0.133455 0.039 Uiso 1 1 calc R . . . .
H30B H 0.178858 0.447673 -0.199336 0.039 Uiso 1 1 calc R . . . .
C31 C 0.1671(2) 0.28999(19) -0.11413(16) 0.0270(5) Uani 1 1 d . . . . .
H31A H 0.214193 0.266941 -0.163031 0.032 Uiso 1 1 calc R . . . .
H31B H 0.094084 0.280373 -0.120928 0.032 Uiso 1 1 calc R . . . .
C32 C 0.18131(19) 0.22147(18) -0.01025(15) 0.0201(5) Uani 1 1 d . . . . .
H32A H 0.161325 0.148245 0.001076 0.024 Uiso 1 1 calc R . . . .
H32B H 0.255858 0.225265 -0.005328 0.024 Uiso 1 1 calc R . . . .
C33 C 0.09004(16) 0.04433(16) 0.20090(14) 0.0137(4) Uani 1 1 d . . . . .
H33 H 0.144261 0.031773 0.149019 0.016 Uiso 1 1 calc R . . . .
C34 C -0.01753(17) 0.02870(17) 0.17343(16) 0.0167(4) Uani 1 1 d . . . . .
H34A H -0.075453 0.035898 0.224238 0.020 Uiso 1 1 calc R . . . .
H34B H -0.023126 0.083098 0.111349 0.020 Uiso 1 1 calc R . . . .
C35 C -0.02819(19) -0.08051(18) 0.16317(17) 0.0215(5) Uani 1 1 d . . . . .
H35A H -0.098242 -0.089770 0.149460 0.026 Uiso 1 1 calc R . . . .
H35B H 0.025089 -0.084770 0.107638 0.026 Uiso 1 1 calc R . . . .
C36 C -0.01361(19) -0.16879(17) 0.25677(17) 0.0219(5) Uani 1 1 d . . . . .
H36A H -0.015387 -0.236317 0.245938 0.026 Uiso 1 1 calc R . . . .
H36B H -0.072202 -0.170303 0.310525 0.026 Uiso 1 1 calc R . . . .
C37 C 0.09227(18) -0.15305(17) 0.28586(16) 0.0205(5) Uani 1 1 d . . . . .
H37A H 0.097102 -0.207639 0.348044 0.025 Uiso 1 1 calc R . . . .
H37B H 0.151095 -0.159870 0.235630 0.025 Uiso 1 1 calc R . . . .
C38 C 0.10170(17) -0.04434(16) 0.29683(15) 0.0165(4) Uani 1 1 d . . . . .
H38A H 0.170670 -0.035325 0.312725 0.020 Uiso 1 1 calc R . . . .
H38B H 0.046577 -0.039755 0.350958 0.020 Uiso 1 1 calc R . . . .
C15B C 0.3089(4) 0.4392(7) 0.5076(4) 0.0180(4) Uani 0.417(6) 1 d D U P A 3
C14B C 0.4048(7) 0.3896(3) 0.4842(6) 0.0180(4) Uani 0.417(6) 1 d DG U P A 3
C13B C 0.4598(3) 0.4527(10) 0.3888(6) 0.0180(4) Uani 0.417(6) 1 d DG U P A 3
C12B C 0.3979(9) 0.5414(6) 0.3532(3) 0.0180(4) Uani 0.417(6) 1 d DG U P A 3
C11B C 0.3046(7) 0.5331(5) 0.4266(8) 0.0180(4) Uani 0.417(6) 1 d DG U P A 3
C17B C 0.4264(8) 0.6338(6) 0.2591(6) 0.062(4) Uani 0.417(6) 1 d D U P A 3
H17A H 0.463719 0.688347 0.271228 0.092 Uiso 0.417(6) 1 calc GR . P A 3
H17B H 0.362278 0.660924 0.236282 0.092 Uiso 0.417(6) 1 calc GR . P A 3
H17C H 0.471374 0.611434 0.209529 0.092 Uiso 0.417(6) 1 calc GR . P A 3
C18B C 0.5736(5) 0.4417(7) 0.3399(6) 0.043(2) Uani 0.417(6) 1 d D U P A 3
H18A H 0.622745 0.472670 0.366342 0.065 Uiso 0.417(6) 1 calc GR . P A 3
H18B H 0.582988 0.477303 0.269678 0.065 Uiso 0.417(6) 1 calc GR . P A 3
H18C H 0.586986 0.368012 0.352659 0.065 Uiso 0.417(6) 1 calc GR . P A 3
C19B C 0.4504(7) 0.2914(5) 0.5475(5) 0.039(2) Uani 0.417(6) 1 d D U P A 3
H19A H 0.474183 0.306184 0.600473 0.059 Uiso 0.417(6) 1 calc GR . P A 3
H19B H 0.509655 0.270557 0.507510 0.059 Uiso 0.417(6) 1 calc GR . P A 3
H19C H 0.396124 0.235088 0.574507 0.059 Uiso 0.417(6) 1 calc GR . P A 3
Cl1 Cl 0.22112(4) 0.10705(4) 0.52597(4) 0.02111(12) Uani 1 1 d . . . . .
Cl2 Cl 0.36134(4) 0.49746(4) 0.09317(4) 0.02271(12) Uani 1 1 d . . . . .
P1 P 0.23649(4) 0.22966(4) 0.38723(4) 0.01203(11) Uani 1 1 d . . . . .
P2 P 0.28868(4) 0.37609(4) 0.22356(4) 0.01325(11) Uani 1 1 d . . . . .
P3 P 0.15517(4) 0.45654(4) 0.27967(4) 0.01705(12) Uani 1 1 d . . . . .
P4 P 0.11377(4) 0.33272(4) 0.42145(4) 0.01627(12) Uani 1 1 d . . . . .
P5 P 0.12440(4) 0.18022(4) 0.19816(4) 0.01092(10) Uani 1 1 d . . . . .
Ru1 Ru 0.29360(2) 0.20038(2) 0.23984(2) 0.01034(5) Uani 1 1 d . . . . .
Ru2 Ru 0.29879(2) 0.39912(2) 0.37323(2) 0.01279(5) Uani 1 1 d . . . . .
C20B C 0.2332(7) 0.3987(11) 0.6047(6) 0.074(5) Uani 0.417(6) 1 d D U P A 3
H20A H 0.235720 0.323012 0.631183 0.111 Uiso 0.417(6) 1 calc GR . P A 3
H20B H 0.161932 0.417320 0.595494 0.111 Uiso 0.417(6) 1 calc GR . P A 3
H20C H 0.253227 0.429520 0.650068 0.111 Uiso 0.417(6) 1 calc GR . P A 3
C16B C 0.2199(8) 0.6110(8) 0.4264(9) 0.078(4) Uani 0.417(6) 1 d D U P A 3
H16A H 0.153079 0.574354 0.463195 0.116 Uiso 0.417(6) 1 calc GR . P A 3
H16B H 0.212960 0.648755 0.359421 0.116 Uiso 0.417(6) 1 calc GR . P A 3
H16C H 0.238904 0.660049 0.456537 0.116 Uiso 0.417(6) 1 calc GR . P A 3
C19A C 0.3608(19) 0.2963(13) 0.5951(12) 0.053(7) Uani 0.138(5) 1 d D U P A 2
H19D H 0.288131 0.268608 0.618592 0.079 Uiso 0.138(5) 1 calc GR . P A 2
H19E H 0.385381 0.314864 0.645875 0.079 Uiso 0.138(5) 1 calc GR . P A 2
H19F H 0.405083 0.243599 0.578526 0.079 Uiso 0.138(5) 1 calc GR . P A 2
C14A C 0.367(3) 0.3950(14) 0.5027(11) 0.0180(4) Uani 0.138(5) 1 d D U P A 2
C13A C 0.4505(14) 0.4196(16) 0.418(2) 0.0180(4) Uani 0.138(5) 1 d DG U P A 2
C12A C 0.4292(17) 0.5172(18) 0.3490(8) 0.0180(4) Uani 0.138(5) 1 d DG U P A 2
C11A C 0.3323(19) 0.5530(12) 0.391(2) 0.0180(4) Uani 0.138(5) 1 d DG U P A 2
C15A C 0.2938(12) 0.477(3) 0.4861(19) 0.0180(4) Uani 0.138(5) 1 d DG U P A 2
C18A C 0.5590(12) 0.3744(18) 0.4155(18) 0.050(2) Uani 0.138(5) 1 d D U P A 2
H18D H 0.552207 0.300914 0.455596 0.075 Uiso 0.138(5) 1 calc GR . P A 2
H18E H 0.603119 0.412052 0.440975 0.075 Uiso 0.138(5) 1 calc GR . P A 2
H18F H 0.591137 0.381350 0.348499 0.075 Uiso 0.138(5) 1 calc GR . P A 2
C17A C 0.4973(19) 0.5816(19) 0.2540(13) 0.066(9) Uani 0.138(5) 1 d D U P A 2
H17D H 0.535638 0.535612 0.222426 0.098 Uiso 0.138(5) 1 calc GR . P A 2
H17E H 0.547331 0.625854 0.266594 0.098 Uiso 0.138(5) 1 calc GR . P A 2
H17F H 0.453224 0.625135 0.211393 0.098 Uiso 0.138(5) 1 calc GR . P A 2
C16A C 0.2776(19) 0.6546(13) 0.3528(18) 0.053(7) Uani 0.138(5) 1 d D U P A 2
H16D H 0.294719 0.680426 0.281650 0.080 Uiso 0.138(5) 1 calc GR . P A 2
H16E H 0.301561 0.706259 0.377727 0.080 Uiso 0.138(5) 1 calc GR . P A 2
H16F H 0.201628 0.641993 0.374456 0.080 Uiso 0.138(5) 1 calc GR . P A 2
C20A C 0.1937(14) 0.4783(18) 0.5619(15) 0.050(7) Uani 0.138(5) 1 d D U P A 2
H20D H 0.135061 0.501831 0.528518 0.075 Uiso 0.138(5) 1 calc GR . P A 2
H20E H 0.206252 0.525443 0.596313 0.075 Uiso 0.138(5) 1 calc GR . P A 2
H20F H 0.176745 0.408097 0.608450 0.075 Uiso 0.138(5) 1 calc GR . P A 2
O1 O 0.77855(19) 0.22258(18) 0.03684(16) 0.0520(6) Uani 1 1 d . . . . .
C41 C 0.6962(2) 0.0552(2) 0.1263(2) 0.0405(7) Uani 1 1 d . . . . .
H41A H 0.741336 0.045878 0.174822 0.049 Uiso 1 1 calc R . . . .
H41B H 0.630383 0.085414 0.148185 0.049 Uiso 1 1 calc R . . . .
C40 C 0.7518(2) 0.1268(2) 0.0280(2) 0.0402(7) Uani 1 1 d . . . . .
H40A H 0.815872 0.094933 0.004967 0.048 Uiso 1 1 calc R . . . .
H40B H 0.705377 0.138144 -0.019768 0.048 Uiso 1 1 calc R . . . .
O2 O 0.67329(19) -0.04352(18) 0.11704(15) 0.0509(6) Uani 1 1 d . . . . .
C39 C 0.8286(3) 0.2969(2) -0.0544(2) 0.0482(8) Uani 1 1 d . . . . .
H39A H 0.783086 0.307057 -0.101911 0.072 Uiso 1 1 calc GR . . . .
H39B H 0.895452 0.271049 -0.078013 0.072 Uiso 1 1 calc GR . . . .
H39C H 0.841291 0.363068 -0.045298 0.072 Uiso 1 1 calc GR . . . .
C42 C 0.6239(3) -0.1177(3) 0.2067(3) 0.0600(10) Uani 1 1 d . . . . .
H42A H 0.612366 -0.183855 0.197172 0.090 Uiso 1 1 calc GR . . . .
H42B H 0.556399 -0.092710 0.230119 0.090 Uiso 1 1 calc GR . . . .
H42C H 0.668803 -0.127532 0.254685 0.090 Uiso 1 1 calc GR . . . .
C11C C 0.2839(3) 0.5112(6) 0.4573(7) 0.0180(4) Uani 0.448(6) 1 d D U P A 4
C15C C 0.3284(7) 0.4174(5) 0.5119(2) 0.0180(4) Uani 0.448(6) 1 d DG U P A 4
C14C C 0.4286(5) 0.4066(4) 0.4547(8) 0.0180(4) Uani 0.448(6) 1 d DG U P A 4
C13C C 0.4461(4) 0.4938(7) 0.3649(5) 0.0180(4) Uani 0.448(6) 1 d DG U P A 4
C12C C 0.3567(8) 0.5584(3) 0.3664(4) 0.0180(4) Uani 0.448(6) 1 d DG U P A 4
C18C C 0.5446(5) 0.5216(7) 0.2844(6) 0.049(2) Uani 0.448(6) 1 d D U P A 4
H18G H 0.591102 0.463419 0.295379 0.073 Uiso 0.448(6) 1 calc GR . P A 4
H18H H 0.581083 0.583254 0.285140 0.073 Uiso 0.448(6) 1 calc GR . P A 4
H18I H 0.524345 0.535892 0.221229 0.073 Uiso 0.448(6) 1 calc GR . P A 4
C19C C 0.5095(7) 0.3291(6) 0.4898(8) 0.064(3) Uani 0.448(6) 1 d D U P A 4
H19G H 0.474069 0.262082 0.530356 0.096 Uiso 0.448(6) 1 calc GR . P A 4
H19H H 0.549416 0.354410 0.527988 0.096 Uiso 0.448(6) 1 calc GR . P A 4
H19I H 0.557357 0.320615 0.433814 0.096 Uiso 0.448(6) 1 calc GR . P A 4
C20C C 0.2796(8) 0.3490(8) 0.6144(5) 0.063(4) Uani 0.448(6) 1 d D U P A 4
H20G H 0.205078 0.362448 0.628226 0.094 Uiso 0.448(6) 1 calc GR . P A 4
H20H H 0.315098 0.364488 0.660911 0.094 Uiso 0.448(6) 1 calc GR . P A 4
H20I H 0.287285 0.275891 0.619925 0.094 Uiso 0.448(6) 1 calc GR . P A 4
C16C C 0.1825(6) 0.5604(7) 0.4898(7) 0.050(2) Uani 0.448(6) 1 d D U P A 4
H16G H 0.152139 0.597438 0.433090 0.075 Uiso 0.448(6) 1 calc GR . P A 4
H16H H 0.198421 0.609249 0.521431 0.075 Uiso 0.448(6) 1 calc GR . P A 4
H16I H 0.132284 0.505922 0.535666 0.075 Uiso 0.448(6) 1 calc GR . P A 4
C17C C 0.3455(6) 0.6632(4) 0.2856(5) 0.0378(18) Uani 0.448(6) 1 d D U P A 4
H17G H 0.379043 0.659499 0.222121 0.057 Uiso 0.448(6) 1 calc GR . P A 4
H17H H 0.379340 0.719797 0.297688 0.057 Uiso 0.448(6) 1 calc GR . P A 4
H17I H 0.271060 0.676118 0.286236 0.057 Uiso 0.448(6) 1 calc GR . P A 4

loop_
_atom_site_aniso_label
_atom_site_aniso_U_11
_atom_site_aniso_U_22
_atom_site_aniso_U_33
_atom_site_aniso_U_23
_atom_site_aniso_U_13
_atom_site_aniso_U_12
C5 0.0126(10) 0.0225(11) 0.0201(10) -0.0097(9) -0.0037(8) 0.0049(8)
C1 0.0117(10) 0.0169(11) 0.0186(10) -0.0059(9) -0.0003(8) 0.0045(8)
C2 0.0106(10) 0.0179(11) 0.0195(10) -0.0086(9) 0.0000(8) 0.0027(8)
C3 0.0117(10) 0.0212(11) 0.0165(10) -0.0060(9) 0.0006(8) 0.0013(8)
C4 0.0114(10) 0.0204(11) 0.0212(11) -0.0094(9) -0.0007(8) 0.0019(8)
C10 0.0203(12) 0.0425(15) 0.0256(12) -0.0161(11) -0.0110(10) 0.0093(11)
C6 0.0193(12) 0.0205(12) 0.0269(12) 0.0008(10) -0.0018(9) 0.0053(9)
C7 0.0201(11) 0.0258(12) 0.0288(12) -0.0171(10) -0.0036(9) 0.0029(9)
C8 0.0220(12) 0.0337(14) 0.0166(11) -0.0035(10) 0.0031(9) -0.0012(10)
C9 0.0161(11) 0.0259(13) 0.0410(14) -0.0150(11) -0.0020(10) -0.0036(10)
C21 0.0122(10) 0.0132(10) 0.0130(9) -0.0042(8) -0.0012(8) -0.0005(8)
C22 0.0129(10) 0.0158(10) 0.0124(9) -0.0029(8) -0.0023(8) -0.0010(8)
C23 0.0145(10) 0.0254(12) 0.0145(10) -0.0059(9) 0.0007(8) -0.0019(9)
C24 0.0131(10) 0.0262(12) 0.0222(11) -0.0093(10) -0.0001(8) 0.0010(9)
C25 0.0148(10) 0.0221(12) 0.0237(11) -0.0075(9) -0.0049(9) 0.0049(9)
C26 0.0154(10) 0.0179(11) 0.0170(10) -0.0048(8) -0.0054(8) 0.0033(8)
C27 0.0173(10) 0.0152(10) 0.0091(9) -0.0012(8) -0.0042(8) 0.0005(8)
C28 0.0257(12) 0.0148(11) 0.0133(10) -0.0024(8) -0.0050(8) -0.0007(9)
C29 0.0407(14) 0.0148(11) 0.0171(11) -0.0001(9) -0.0093(10) 0.0016(10)
C30 0.0504(17) 0.0254(13) 0.0133(11) 0.0020(10) -0.0023(11) -0.0015(12)
C31 0.0431(15) 0.0252(13) 0.0116(10) -0.0059(9) -0.0031(10) 0.0061(11)
C32 0.0267(12) 0.0201(11) 0.0118(10) -0.0043(9) -0.0022(9) 0.0036(9)
C33 0.0155(10) 0.0116(10) 0.0133(9) -0.0037(8) -0.0021(8) -0.0006(8)
C34 0.0178(11) 0.0152(10) 0.0184(10) -0.0054(8) -0.0063(8) 0.0001(8)
C35 0.0244(12) 0.0193(11) 0.0239(11) -0.0102(9) -0.0067(9) -0.0016(9)
C36 0.0260(12) 0.0138(11) 0.0262(11) -0.0082(9) -0.0026(9) -0.0038(9)
C37 0.0251(12) 0.0123(10) 0.0211(11) -0.0021(9) -0.0038(9) 0.0016(9)
C38 0.0184(11) 0.0140(10) 0.0167(10) -0.0037(8) -0.0049(8) 0.0015(8)
C15B 0.0191(9) 0.0176(9) 0.0206(8) -0.0090(7) -0.0071(6) -0.0018(6)
C14B 0.0191(9) 0.0176(9) 0.0206(8) -0.0090(7) -0.0071(6) -0.0018(6)
C13B 0.0191(9) 0.0176(9) 0.0206(8) -0.0090(7) -0.0071(6) -0.0018(6)
C12B 0.0191(9) 0.0176(9) 0.0206(8) -0.0090(7) -0.0071(6) -0.0018(6)
C11B 0.0191(9) 0.0176(9) 0.0206(8) -0.0090(7) -0.0071(6) -0.0018(6)
C17B 0.100(9) 0.034(5) 0.044(4) 0.016(4) -0.045(5) -0.043(5)
C18B 0.017(3) 0.078(6) 0.052(5) -0.051(5) 0.003(3) -0.016(3)
C19B 0.068(6) 0.020(3) 0.038(4) -0.006(3) -0.038(4) 0.003(3)
Cl1 0.0287(3) 0.0175(3) 0.0124(2) -0.0003(2) -0.0009(2) -0.0023(2)
Cl2 0.0260(3) 0.0179(3) 0.0177(2) 0.0021(2) -0.0022(2) -0.0079(2)
P1 0.0133(3) 0.0118(2) 0.0102(2) -0.00327(19) -0.00117(19) -0.0005(2)
P2 0.0150(3) 0.0112(3) 0.0121(2) -0.0021(2) -0.00220(19) -0.0017(2)
P3 0.0172(3) 0.0140(3) 0.0217(3) -0.0067(2) -0.0066(2) 0.0023(2)
P4 0.0133(3) 0.0184(3) 0.0187(3) -0.0095(2) -0.0009(2) -0.0002(2)
P5 0.0123(2) 0.0102(2) 0.0091(2) -0.00198(19) -0.00166(18) -0.00032(19)
Ru1 0.01087(8) 0.01026(8) 0.00897(8) -0.00255(6) -0.00077(6) -0.00057(6)
Ru2 0.01340(9) 0.01194(9) 0.01379(8) -0.00487(6) -0.00321(6) -0.00140(6)
C20B 0.040(6) 0.161(17) 0.032(5) -0.055(6) 0.012(4) -0.045(7)
C16B 0.078(8) 0.083(9) 0.143(13) -0.099(9) -0.086(8) 0.062(8)
C19A 0.10(2) 0.028(10) 0.037(9) -0.004(7) -0.044(11) -0.007(10)
C14A 0.0191(9) 0.0176(9) 0.0206(8) -0.0090(7) -0.0071(6) -0.0018(6)
C13A 0.0191(9) 0.0176(9) 0.0206(8) -0.0090(7) -0.0071(6) -0.0018(6)
C12A 0.0191(9) 0.0176(9) 0.0206(8) -0.0090(7) -0.0071(6) -0.0018(6)
C11A 0.0191(9) 0.0176(9) 0.0206(8) -0.0090(7) -0.0071(6) -0.0018(6)
C15A 0.0191(9) 0.0176(9) 0.0206(8) -0.0090(7) -0.0071(6) -0.0018(6)
C18A 0.027(3) 0.066(6) 0.086(7) -0.065(5) -0.010(3) 0.012(3)
C17A 0.08(2) 0.08(2) 0.031(10) -0.017(10) 0.021(12) -0.054(16)
C16A 0.076(18) 0.025(9) 0.078(19) -0.020(9) -0.055(15) 0.019(10)
C20A 0.038(10) 0.078(19) 0.052(13) -0.052(13) 0.006(9) -0.012(10)
O1 0.0660(15) 0.0487(13) 0.0503(13) -0.0222(11) -0.0225(11) 0.0007(11)
C41 0.0301(15) 0.0480(18) 0.0503(17) -0.0247(15) -0.0102(13) 0.0148(13)
C40 0.0373(16) 0.0517(18) 0.0418(16) -0.0277(14) -0.0104(13) 0.0081(13)
O2 0.0605(14) 0.0461(13) 0.0404(12) -0.0134(10) 0.0015(10) 0.0037(11)
C39 0.0496(19) 0.0397(17) 0.058(2) -0.0163(15) -0.0169(15) 0.0052(14)
C42 0.053(2) 0.061(2) 0.0484(19) -0.0030(17) 0.0034(16) 0.0105(17)
C11C 0.0191(9) 0.0176(9) 0.0206(8) -0.0090(7) -0.0071(6) -0.0018(6)
C15C 0.0191(9) 0.0176(9) 0.0206(8) -0.0090(7) -0.0071(6) -0.0018(6)
C14C 0.0191(9) 0.0176(9) 0.0206(8) -0.0090(7) -0.0071(6) -0.0018(6)
C13C 0.0191(9) 0.0176(9) 0.0206(8) -0.0090(7) -0.0071(6) -0.0018(6)
C12C 0.0191(9) 0.0176(9) 0.0206(8) -0.0090(7) -0.0071(6) -0.0018(6)
C18C 0.030(4) 0.061(6) 0.068(5) -0.049(5) 0.013(4) -0.025(4)
C19C 0.074(6) 0.031(4) 0.126(10) -0.044(5) -0.085(7) 0.027(4)
C20C 0.103(10) 0.065(7) 0.015(3) -0.001(4) -0.015(4) -0.054(7)
C16C 0.027(3) 0.066(6) 0.086(7) -0.065(5) -0.010(3) 0.012(3)
C17C 0.058(5) 0.015(3) 0.045(4) -0.008(3) -0.027(4) -0.006(3)

loop_
_atom_type_symbol
_atom_type_description
_atom_type_scat_dispersion_real
_atom_type_scat_dispersion_imag
_atom_type_scat_source
C C 0.0033 0.0016 'International Tables Vol C Tables 4.2.6.8 and 6.1.1.4'
H H 0.0000 0.0000 'International Tables Vol C Tables 4.2.6.8 and 6.1.1.4'
Cl Cl 0.1484 0.1585 'International Tables Vol C Tables 4.2.6.8 and 6.1.1.4'
O O 0.0106 0.0060 'International Tables Vol C Tables 4.2.6.8 and 6.1.1.4'
P P 0.1023 0.0942 'International Tables Vol C Tables 4.2.6.8 and 6.1.1.4'
Ru Ru -1.2594 0.8363 'International Tables Vol C Tables 4.2.6.8 and 6.1.1.4'

loop_
_geom_angle_atom_site_label_1
_geom_angle_atom_site_label_2
_geom_angle_atom_site_label_3
_geom_angle
C1 C5 C10 126.0(2)
C1 C5 Ru1 72.71(12)
C4 C5 C1 108.27(18)
C4 C5 C10 125.1(2)
C4 C5 Ru1 71.80(12)
C10 C5 Ru1 128.50(16)
C5 C1 C6 122.82(19)
C5 C1 Ru1 70.22(12)
C2 C1 C5 107.43(18)
C2 C1 C6 128.5(2)
C2 C1 Ru1 73.87(12)
C6 C1 Ru1 131.10(15)
C1 C2 C3 108.58(18)
C1 C2 C7 125.7(2)
C1 C2 Ru1 70.21(12)
C3 C2 C7 124.73(19)
C3 C2 Ru1 69.75(12)
C7 C2 Ru1 134.91(15)
C2 C3 C4 107.40(18)
C2 C3 C8 127.4(2)
C2 C3 Ru1 74.16(12)
C4 C3 C8 123.48(19)
C4 C3 Ru1 70.67(12)
C8 C3 Ru1 132.01(16)
C5 C4 C3 108.19(18)
C5 C4 C9 125.5(2)
C5 C4 Ru1 71.62(12)
C3 C4 C9 125.6(2)
C3 C4 Ru1 72.22(12)
C9 C4 Ru1 129.55(16)
C5 C10 H10A 109.5
C5 C10 H10B 109.5
C5 C10 H10C 109.5
H10A C10 H10B 109.5
H10A C10 H10C 109.5
H10B C10 H10C 109.5
C1 C6 H6A 109.5
C1 C6 H6B 109.5
C1 C6 H6C 109.5
H6A C6 H6B 109.5
H6A C6 H6C 109.5
H6B C6 H6C 109.5
C2 C7 H7A 109.5
C2 C7 H7B 109.5
C2 C7 H7C 109.5
H7A C7 H7B 109.5
H7A C7 H7C 109.5
H7B C7 H7C 109.5
C3 C8 H8A 109.5
C3 C8 H8B 109.5
C3 C8 H8C 109.5
H8A C8 H8B 109.5
H8A C8 H8C 109.5
H8B C8 H8C 109.5
C4 C9 H9A 109.5
C4 C9 H9B 109.5
C4 C9 H9C 109.5
H9A C9 H9B 109.5
H9A C9 H9C 109.5
H9B C9 H9C 109.5
C22 C21 H21 105.3
C22 C21 C26 109.72(16)
C22 C21 P5 112.14(14)
C26 C21 H21 105.3
C26 C21 P5 117.92(14)
P5 C21 H21 105.3
C21 C22 H22A 109.2
C21 C22 H22B 109.2
H22A C22 H22B 107.9
C23 C22 C21 112.20(17)
C23 C22 H22A 109.2
C23 C22 H22B 109.2
C22 C23 H23A 109.4
C22 C23 H23B 109.4
H23A C23 H23B 108.0
C24 C23 C22 111.13(17)
C24 C23 H23A 109.4
C24 C23 H23B 109.4
C23 C24 H24A 109.6
C23 C24 H24B 109.6
C23 C24 C25 110.27(17)
H24A C24 H24B 108.1
C25 C24 H24A 109.6
C25 C24 H24B 109.6
C24 C25 H25A 109.3
C24 C25 H25B 109.3
C24 C25 C26 111.44(18)
H25A C25 H25B 108.0
C26 C25 H25A 109.3
C26 C25 H25B 109.3
C21 C26 H26A 109.6
C21 C26 H26B 109.6
C25 C26 C21 110.42(17)
C25 C26 H26A 109.6
C25 C26 H26B 109.6
H26A C26 H26B 108.1
C28 C27 H27 107.4
C28 C27 C32 109.89(17)
C28 C27 P5 110.73(14)
C32 C27 H27 107.4
C32 C27 P5 113.80(15)
P5 C27 H27 107.4
C27 C28 H28A 109.2
C27 C28 H28B 109.2
C27 C28 C29 112.14(17)
H28A C28 H28B 107.9
C29 C28 H28A 109.2
C29 C28 H28B 109.2
C28 C29 H29A 109.6
C28 C29 H29B 109.6
H29A C29 H29B 108.1
C30 C29 C28 110.2(2)
C30 C29 H29A 109.6
C30 C29 H29B 109.6
C29 C30 H30A 109.5
C29 C30 H30B 109.5
C29 C30 C31 110.7(2)
H30A C30 H30B 108.1
C31 C30 H30A 109.5
C31 C30 H30B 109.5
C30 C31 H31A 109.2
C30 C31 H31B 109.2
C30 C31 C32 111.92(19)
H31A C31 H31B 107.9
C32 C31 H31A 109.2
C32 C31 H31B 109.2
C27 C32 C31 110.66(19)
C27 C32 H32A 109.5
C27 C32 H32B 109.5
C31 C32 H32A 109.5
C31 C32 H32B 109.5
H32A C32 H32B 108.1
C34 C33 H33 105.0
C34 C33 C38 109.79(16)
C34 C33 P5 116.43(15)
C38 C33 H33 105.0
C38 C33 P5 114.41(14)
P5 C33 H33 105.0
C33 C34 H34A 109.4
C33 C34 H34B 109.4
H34A C34 H34B 108.0
C35 C34 C33 111.05(18)
C35 C34 H34A 109.4
C35 C34 H34B 109.4
C34 C35 H35A 109.3
C34 C35 H35B 109.3
H35A C35 H35B 108.0
C36 C35 C34 111.58(18)
C36 C35 H35A 109.3
C36 C35 H35B 109.3
C35 C36 H36A 109.4
C35 C36 H36B 109.4
C35 C36 C37 111.29(18)
H36A C36 H36B 108.0
C37 C36 H36A 109.4
C37 C36 H36B 109.4
C36 C37 H37A 109.4
C36 C37 H37B 109.4
H37A C37 H37B 108.0
C38 C37 C36 111.14(18)
C38 C37 H37A 109.4
C38 C37 H37B 109.4
C33 C38 H38A 109.4
C33 C38 H38B 109.4
C37 C38 C33 110.98(17)
C37 C38 H38A 109.4
C37 C38 H38B 109.4
H38A C38 H38B 108.0
C14B C15B Ru2 73.34(17)
C14B C15B C20B 123.3(10)
C11B C15B C14B 108.0
C11B C15B Ru2 69.88(17)
C11B C15B C20B 128.6(10)
C20B C15B Ru2 125.5(6)
C15B C14B C19B 129.1(10)
C15B C14B Ru2 69.81(17)
C13B C14B C15B 108.0
C13B C14B C19B 122.8(10)
C13B C14B Ru2 71.51(16)
C19B C14B Ru2 127.3(4)
C14B C13B C12B 108.0
C14B C13B C18B 127.0(10)
C14B C13B Ru2 71.96(17)
C12B C13B C18B 124.1(11)
C12B C13B Ru2 69.60(16)
C18B C13B Ru2 132.6(4)
C13B C12B C17B 127.7(11)
C13B C12B Ru2 73.42(17)
C11B C12B C13B 108.0
C11B C12B C17B 124.1(11)
C11B C12B Ru2 70.21(17)
C17B C12B Ru2 125.5(4)
C15B C11B C12B 108.0
C15B C11B Ru2 72.56(17)
C15B C11B C16B 124.0(11)
C12B C11B Ru2 72.14(17)
C12B C11B C16B 127.8(11)
C16B C11B Ru2 125.0(5)
C12B C17B H17A 109.5
C12B C17B H17B 109.5
C12B C17B H17C 109.5
H17A C17B H17B 109.5
H17A C17B H17C 109.5
H17B C17B H17C 109.5
C13B C18B H18A 109.5
C13B C18B H18B 109.5
C13B C18B H18C 109.5
H18A C18B H18B 109.5
H18A C18B H18C 109.5
H18B C18B H18C 109.5
C14B C19B H19A 109.5
C14B C19B H19B 109.5
C14B C19B H19C 109.5
H19A C19B H19B 109.5
H19A C19B H19C 109.5
H19B C19B H19C 109.5
Cl1 P1 P2 170.05(3)
Cl1 P1 P4 100.99(3)
Cl1 P1 Ru1 122.36(3)
Cl1 P1 Ru2 118.64(3)
P4 P1 P2 85.36(3)
P4 P1 Ru1 128.15(3)
P4 P1 Ru2 64.85(2)
Ru1 P1 P2 56.576(17)
Ru1 P1 Ru2 109.39(2)
Ru2 P1 P2 57.065(17)
Cl2 P2 P1 169.18(3)
Cl2 P2 P3 101.24(3)
Cl2 P2 Ru1 123.01(3)
Cl2 P2 Ru2 116.57(3)
P3 P2 P1 85.10(3)
P3 P2 Ru1 127.07(3)
P3 P2 Ru2 65.84(2)
Ru1 P2 P1 56.772(17)
Ru1 P2 Ru2 110.33(2)
Ru2 P2 P1 57.890(17)
P2 P3 Ru2 60.18(2)
P4 P3 P2 94.70(3)
P4 P3 Ru2 63.18(2)
P1 P4 Ru2 61.31(2)
P3 P4 P1 94.79(3)
P3 P4 Ru2 64.32(2)
C21 P5 Ru1 116.72(6)
C27 P5 C21 101.38(9)
C27 P5 Ru1 115.18(7)
C33 P5 C21 106.13(9)
C33 P5 C27 100.35(9)
C33 P5 Ru1 114.97(7)
C5 Ru1 C1 37.07(8)
C5 Ru1 C2 60.51(7)
C5 Ru1 C3 61.46(8)
C5 Ru1 C4 36.58(8)
C5 Ru1 P1 90.03(6)
C5 Ru1 P2 108.75(6)
C5 Ru1 P5 152.81(6)
C1 Ru1 C2 35.91(7)
C1 Ru1 P1 105.77(5)
C1 Ru1 P2 145.79(5)
C1 Ru1 P5 115.81(5)
C2 Ru1 P5 98.33(5)
C3 Ru1 C1 61.06(7)
C3 Ru1 C2 36.09(7)
C3 Ru1 P1 147.83(5)
C3 Ru1 P2 106.62(6)
C3 Ru1 P5 112.53(5)
C4 Ru1 C1 61.33(8)
C4 Ru1 C2 60.53(7)
C4 Ru1 C3 37.11(7)
C4 Ru1 P1 110.86(6)
C4 Ru1 P2 89.30(6)
C4 Ru1 P5 149.07(6)
P1 Ru1 C2 141.56(5)
P1 Ru1 P5 99.632(19)
P2 Ru1 C2 142.70(5)
P2 Ru1 P1 66.651(18)
P2 Ru1 P5 98.400(19)
C15B Ru2 C14B 36.85(7)
C15B Ru2 C13B 61.63(8)
C15B Ru2 P1 120.64(19)
C15B Ru2 P2 174.0(2)
C15B Ru2 P3 123.0(2)
C15B Ru2 P4 97.88(10)
C14B Ru2 P1 111.15(12)
C14B Ru2 P2 145.3(2)
C14B Ru2 P3 159.21(16)
C14B Ru2 P4 123.1(3)
C13B Ru2 C14B 36.53(6)
C13B Ru2 P1 129.6(3)
C13B Ru2 P2 116.96(12)
C13B Ru2 P3 142.3(3)
C13B Ru2 P4 158.70(16)
C12B Ru2 C15B 62.40(8)
C12B Ru2 C14B 61.68(7)
C12B Ru2 C13B 36.98(6)
C12B Ru2 P1 165.3(4)
C12B Ru2 P2 112.68(13)
C12B Ru2 P3 107.8(2)
C12B Ru2 P4 140.8(4)
C11B Ru2 C15B 37.56(7)
C11B Ru2 C14B 62.05(8)
C11B Ru2 C13B 62.14(7)
C11B Ru2 C12B 37.65(6)
C11B Ru2 P1 153.0(3)
C11B Ru2 P2 136.4(2)
C11B Ru2 P3 98.34(9)
C11B Ru2 P4 105.9(3)
P1 Ru2 P3 82.952(19)
P1 Ru2 P4 53.850(19)
P2 Ru2 P1 65.045(18)
P2 Ru2 P3 53.98(2)
P2 Ru2 P4 84.027(19)
P4 Ru2 P3 52.505(19)
C14A Ru2 P1 111.4(3)
C14A Ru2 P2 158.3(11)
C14A Ru2 P3 147.6(10)
C14A Ru2 P4 111.7(8)
C14A Ru2 C12A 62.7(2)
C14A Ru2 C11A 62.5(2)
C14A Ru2 C15A 37.45(18)
C13A Ru2 P1 120.2(4)
C13A Ru2 P2 123.7(7)
C13A Ru2 P3 154.8(7)
C13A Ru2 P4 148.4(9)
C13A Ru2 C14A 37.56(18)
C13A Ru2 C12A 37.51(19)
C13A Ru2 C11A 62.6(2)
C13A Ru2 C15A 62.6(2)
C12A Ru2 P1 151.9(7)
C12A Ru2 P2 109.6(3)
C12A Ru2 P3 117.3(7)
C12A Ru2 P4 153.9(7)
C12A Ru2 C11A 37.4(2)
C12A Ru2 C15A 62.5(2)
C11A Ru2 P1 167.4(9)
C11A Ru2 P2 125.0(7)
C11A Ru2 P3 97.2(3)
C11A Ru2 P4 116.6(7)
C15A Ru2 P1 131.1(8)
C15A Ru2 P2 159.8(10)
C15A Ru2 P3 111.2(9)
C15A Ru2 P4 97.0(3)
C15A Ru2 C11A 37.32(19)
C11C Ru2 P1 140.7(2)
C11C Ru2 P2 145.9(2)
C11C Ru2 P3 100.22(16)
C11C Ru2 P4 97.20(12)
C11C Ru2 C14C 62.16(7)
C11C Ru2 C13C 61.95(7)
C11C Ru2 C12C 37.19(6)
C15C Ru2 P1 115.66(11)
C15C Ru2 P2 173.3(2)
C15C Ru2 P3 132.3(3)
C15C Ru2 P4 101.75(17)
C15C Ru2 C11C 37.38(6)
C15C Ru2 C14C 37.22(6)
C15C Ru2 C13C 61.98(8)
C15C Ru2 C12C 62.14(7)
C14C Ru2 P1 116.87(14)
C14C Ru2 P2 136.2(2)
C14C Ru2 P3 159.74(10)
C14C Ru2 P4 134.9(3)
C14C Ru2 C13C 36.95(6)
C14C Ru2 C12C 61.86(7)
C13C Ru2 P1 143.1(3)
C13C Ru2 P2 113.15(13)
C13C Ru2 P3 127.6(3)
C13C Ru2 P4 159.15(12)
C12C Ru2 P1 177.74(16)
C12C Ru2 P2 117.20(14)
C12C Ru2 P3 98.19(15)
C12C Ru2 P4 125.4(3)
C12C Ru2 C13C 36.93(6)
C15B C20B H20A 109.5
C15B C20B H20B 109.5
C15B C20B H20C 109.5
H20A C20B H20B 109.5
H20A C20B H20C 109.5
H20B C20B H20C 109.5
C11B C16B H16A 109.5
C11B C16B H16B 109.5
C11B C16B H16C 109.5
H16A C16B H16B 109.5
H16A C16B H16C 109.5
H16B C16B H16C 109.5
H19D C19A H19E 109.5
H19D C19A H19F 109.5
H19E C19A H19F 109.5
C14A C19A H19D 109.5
C14A C19A H19E 109.5
C14A C19A H19F 109.5
C19A C14A Ru2 123.5(11)
C13A C14A Ru2 71.1(5)
C13A C14A C19A 124(3)
C13A C14A C15A 108.0
C15A C14A Ru2 71.7(5)
C15A C14A C19A 128(3)
C14A C13A Ru2 71.3(5)
C14A C13A C12A 108.0
C14A C13A C18A 125(3)
C12A C13A Ru2 71.6(5)
C12A C13A C18A 123(3)
C18A C13A Ru2 139.1(12)
C13A C12A Ru2 70.9(5)
C13A C12A C17A 129(3)
C11A C12A Ru2 71.6(5)
C11A C12A C13A 108.0
C11A C12A C17A 123(3)
C17A C12A Ru2 128.3(14)
C12A C11A Ru2 71.0(5)
C12A C11A C15A 108.0
C12A C11A C16A 130(3)
C15A C11A Ru2 71.2(5)
C15A C11A C16A 122(3)
C16A C11A Ru2 126.9(12)
C14A C15A Ru2 70.9(5)
C14A C15A C20A 123(3)
C11A C15A Ru2 71.5(5)
C11A C15A C14A 108.0
C11A C15A C20A 129(3)
C20A C15A Ru2 123.5(11)
C13A C18A H18D 109.5
C13A C18A H18E 109.5
C13A C18A H18F 109.5
H18D C18A H18E 109.5
H18D C18A H18F 109.5
H18E C18A H18F 109.5
C12A C17A H17D 109.5
C12A C17A H17E 109.5
C12A C17A H17F 109.5
H17D C17A H17E 109.5
H17D C17A H17F 109.5
H17E C17A H17F 109.5
C11A C16A H16D 109.5
C11A C16A H16E 109.5
C11A C16A H16F 109.5
H16D C16A H16E 109.5
H16D C16A H16F 109.5
H16E C16A H16F 109.5
C15A C20A H20D 109.5
C15A C20A H20E 109.5
C15A C20A H20F 109.5
H20D C20A H20E 109.5
H20D C20A H20F 109.5
H20E C20A H20F 109.5
C40 O1 C39 112.6(2)
H41A C41 H41B 108.4
C40 C41 H41A 110.0
C40 C41 H41B 110.0
O2 C41 H41A 110.0
O2 C41 H41B 110.0
O2 C41 C40 108.3(2)
O1 C40 C41 109.0(2)
O1 C40 H40A 109.9
O1 C40 H40B 109.9
C41 C40 H40A 109.9
C41 C40 H40B 109.9
H40A C40 H40B 108.3
C42 O2 C41 112.6(3)
O1 C39 H39A 109.5
O1 C39 H39B 109.5
O1 C39 H39C 109.5
H39A C39 H39B 109.5
H39A C39 H39C 109.5
H39B C39 H39C 109.5
O2 C42 H42A 109.5
O2 C42 H42B 109.5
O2 C42 H42C 109.5
H42A C42 H42B 109.5
H42A C42 H42C 109.5
H42B C42 H42C 109.5
C15C C11C Ru2 71.25(17)
C15C C11C C12C 108.0
C15C C11C C16C 127.9(9)
C12C C11C Ru2 72.17(16)
C12C C11C C16C 124.0(9)
C16C C11C Ru2 126.0(4)
C11C C15C Ru2 71.37(16)
C11C C15C C20C 124.4(9)
C14C C15C Ru2 72.11(16)
C14C C15C C11C 108.0
C14C C15C C20C 127.4(9)
C20C C15C Ru2 125.7(5)
C15C C14C Ru2 70.67(16)
C15C C14C C13C 108.0
C15C C14C C19C 125.9(10)
C13C C14C Ru2 72.03(16)
C13C C14C C19C 125.3(10)
C19C C14C Ru2 131.0(4)
C14C C13C Ru2 71.02(17)
C14C C13C C18C 127.7(10)
C12C C13C Ru2 71.13(16)
C12C C13C C14C 108.0
C12C C13C C18C 124.1(10)
C18C C13C Ru2 127.6(4)
C11C C12C Ru2 70.65(16)
C11C C12C C17C 127.0(9)
C13C C12C Ru2 71.94(16)
C13C C12C C11C 108.0
C13C C12C C17C 125.0(9)
C17C C12C Ru2 125.4(3)
C13C C18C H18G 109.5
C13C C18C H18H 109.5
C13C C18C H18I 109.5
H18G C18C H18H 109.5
H18G C18C H18I 109.5
H18H C18C H18I 109.5
C14C C19C H19G 109.5
C14C C19C H19H 109.5
C14C C19C H19I 109.5
H19G C19C H19H 109.5
H19G C19C H19I 109.5
H19H C19C H19I 109.5
C15C C20C H20G 109.5
C15C C20C H20H 109.5
C15C C20C H20I 109.5
H20G C20C H20H 109.5
H20G C20C H20I 109.5
H20H C20C H20I 109.5
C11C C16C H16G 109.5
C11C C16C H16H 109.5
C11C C16C H16I 109.5
H16G C16C H16H 109.5
H16G C16C H16I 109.5
H16H C16C H16I 109.5
C12C C17C H17G 109.5
C12C C17C H17H 109.5
C12C C17C H17I 109.5
H17G C17C H17H 109.5
H17G C17C H17I 109.5
H17H C17C H17I 109.5

loop_
_geom_bond_atom_site_label_1
_geom_bond_atom_site_label_2
_geom_bond_distance
C5 C1 1.441(3)
C5 C4 1.413(3)
C5 C10 1.494(3)
C5 Ru1 2.249(2)
C1 C2 1.423(3)
C1 C6 1.503(3)
C1 Ru1 2.282(2)
C2 C3 1.427(3)
C2 C7 1.495(3)
C2 Ru1 2.330(2)
C3 C4 1.440(3)
C3 C8 1.504(3)
C3 Ru1 2.272(2)
C4 C9 1.493(3)
C4 Ru1 2.252(2)
C10 H10A 0.9600
C10 H10B 0.9600
C10 H10C 0.9600
C6 H6A 0.9600
C6 H6B 0.9600
C6 H6C 0.9600
C7 H7A 0.9600
C7 H7B 0.9600
C7 H7C 0.9600
C8 H8A 0.9600
C8 H8B 0.9600
C8 H8C 0.9600
C9 H9A 0.9600
C9 H9B 0.9600
C9 H9C 0.9600
C21 H21 0.9800
C21 C22 1.539(3)
C21 C26 1.543(3)
C21 P5 1.869(2)
C22 H22A 0.9700
C22 H22B 0.9700
C22 C23 1.523(3)
C23 H23A 0.9700
C23 H23B 0.9700
C23 C24 1.520(3)
C24 H24A 0.9700
C24 H24B 0.9700
C24 C25 1.526(3)
C25 H25A 0.9700
C25 H25B 0.9700
C25 C26 1.529(3)
C26 H26A 0.9700
C26 H26B 0.9700
C27 H27 0.9800
C27 C28 1.528(3)
C27 C32 1.528(3)
C27 P5 1.8684(19)
C28 H28A 0.9700
C28 H28B 0.9700
C28 C29 1.529(3)
C29 H29A 0.9700
C29 H29B 0.9700
C29 C30 1.514(4)
C30 H30A 0.9700
C30 H30B 0.9700
C30 C31 1.519(3)
C31 H31A 0.9700
C31 H31B 0.9700
C31 C32 1.532(3)
C32 H32A 0.9700
C32 H32B 0.9700
C33 H33 0.9800
C33 C34 1.536(3)
C33 C38 1.536(3)
C33 P5 1.866(2)
C34 H34A 0.9700
C34 H34B 0.9700
C34 C35 1.530(3)
C35 H35A 0.9700
C35 H35B 0.9700
C35 C36 1.521(3)
C36 H36A 0.9700
C36 H36B 0.9700
C36 C37 1.527(3)
C37 H37A 0.9700
C37 H37B 0.9700
C37 C38 1.526(3)
C38 H38A 0.9700
C38 H38B 0.9700
C15B C14B 1.4200
C15B C11B 1.4200
C15B Ru2 2.222(5)
C15B C20B 1.491(8)
C14B C13B 1.4200
C14B C19B 1.513(6)
C14B Ru2 2.268(4)
C13B C12B 1.4200
C13B C18B 1.518(6)
C13B Ru2 2.263(4)
C12B C11B 1.4200
C12B C17B 1.500(6)
C12B Ru2 2.213(4)
C11B Ru2 2.187(4)
C11B C16B 1.488(7)
C17B H17A 0.9600
C17B H17B 0.9600
C17B H17C 0.9600
C18B H18A 0.9600
C18B H18B 0.9600
C18B H18C 0.9600
C19B H19A 0.9600
C19B H19B 0.9600
C19B H19C 0.9600
Cl1 P1 2.1188(7)
Cl2 P2 2.1115(7)
P1 P2 2.5164(7)
P1 P4 2.1641(8)
P1 Ru1 2.2927(5)
P1 Ru2 2.3509(5)
P2 P3 2.1717(8)
P2 Ru1 2.2876(6)
P2 Ru2 2.3295(5)
P3 P4 2.1567(8)
P3 Ru2 2.4497(6)
P4 Ru2 2.4259(5)
P5 Ru1 2.3918(5)
Ru2 C14A 2.207(12)
Ru2 C13A 2.204(12)
Ru2 C12A 2.212(13)
Ru2 C11A 2.221(13)
Ru2 C15A 2.217(12)
Ru2 C11C 2.217(4)
Ru2 C15C 2.215(4)
Ru2 C14C 2.234(4)
Ru2 C13C 2.247(4)
Ru2 C12C 2.236(4)
C20B H20A 0.9600
C20B H20B 0.9600
C20B H20C 0.9600
C16B H16A 0.9600
C16B H16B 0.9600
C16B H16C 0.9600
C19A H19D 0.9600
C19A H19E 0.9600
C19A H19F 0.9600
C19A C14A 1.534(12)
C14A C13A 1.4200
C14A C15A 1.4200
C13A C12A 1.4200
C13A C18A 1.498(12)
C12A C11A 1.4200
C12A C17A 1.483(12)
C11A C15A 1.4200
C11A C16A 1.503(12)
C15A C20A 1.524(12)
C18A H18D 0.9600
C18A H18E 0.9600
C18A H18F 0.9600
C17A H17D 0.9600
C17A H17E 0.9600
C17A H17F 0.9600
C16A H16D 0.9600
C16A H16E 0.9600
C16A H16F 0.9600
C20A H20D 0.9600
C20A H20E 0.9600
C20A H20F 0.9600
O1 C40 1.387(4)
O1 C39 1.412(4)
C41 H41A 0.9700
C41 H41B 0.9700
C41 C40 1.485(4)
C41 O2 1.414(4)
C40 H40A 0.9700
C40 H40B 0.9700
O2 C42 1.395(4)
C39 H39A 0.9600
C39 H39B 0.9600
C39 H39C 0.9600
C42 H42A 0.9600
C42 H42B 0.9600
C42 H42C 0.9600
C11C C15C 1.4200
C11C C12C 1.4200
C11C C16C 1.509(7)
C15C C14C 1.4200
C15C C20C 1.491(7)
C14C C13C 1.4200
C14C C19C 1.488(6)
C13C C12C 1.4200
C13C C18C 1.504(6)
C12C C17C 1.530(6)
C18C H18G 0.9600
C18C H18H 0.9600
C18C H18I 0.9600
C19C H19G 0.9600
C19C H19H 0.9600
C19C H19I 0.9600
C20C H20G 0.9600
C20C H20H 0.9600
C20C H20I 0.9600
C16C H16G 0.9600
C16C H16H 0.9600
C16C H16I 0.9600
C17C H17G 0.9600
C17C H17H 0.9600
C17C H17I 0.9600

loop_
_geom_torsion_atom_site_label_1
_geom_torsion_atom_site_label_2
_geom_torsion_atom_site_label_3
_geom_torsion_atom_site_label_4
_geom_torsion
C5 C1 C2 C3 -3.2(2)
C5 C1 C2 C7 165.7(2)
C5 C1 C2 Ru1 -62.61(14)
C1 C5 C4 C3 0.6(2)
C1 C5 C4 C9 -170.0(2)
C1 C5 C4 Ru1 64.02(15)
C1 C2 C3 C4 3.6(2)
C1 C2 C3 C8 169.1(2)
C1 C2 C3 Ru1 -59.69(15)
C2 C3 C4 C5 -2.6(2)
C2 C3 C4 C9 168.0(2)
C2 C3 C4 Ru1 -65.60(15)
C4 C5 C1 C2 1.6(2)
C4 C5 C1 C6 169.7(2)
C4 C5 C1 Ru1 -63.43(15)
C10 C5 C1 C2 -169.6(2)
C10 C5 C1 C6 -1.4(3)
C10 C5 C1 Ru1 125.4(2)
C10 C5 C4 C3 171.9(2)
C10 C5 C4 C9 1.2(4)
C10 C5 C4 Ru1 -124.7(2)
C6 C1 C2 C3 -170.5(2)
C6 C1 C2 C7 -1.6(4)
C6 C1 C2 Ru1 130.1(2)
C7 C2 C3 C4 -165.4(2)
C7 C2 C3 C8 0.1(4)
C7 C2 C3 Ru1 131.3(2)
C8 C3 C4 C5 -168.8(2)
C8 C3 C4 C9 1.8(4)
C8 C3 C4 Ru1 128.2(2)
C21 C22 C23 C24 56.0(2)
C22 C21 C26 C25 55.6(2)
C22 C21 P5 C27 155.41(14)
C22 C21 P5 C33 51.00(16)
C22 C21 P5 Ru1 -78.62(14)
C22 C23 C24 C25 -56.1(2)
C23 C24 C25 C26 57.7(2)
C24 C25 C26 C21 -57.8(2)
C26 C21 C22 C23 -55.2(2)
C26 C21 P5 C27 26.52(17)
C26 C21 P5 C33 -77.90(16)
C26 C21 P5 Ru1 152.49(13)
C27 C28 C29 C30 -57.1(3)
C28 C27 C32 C31 -55.0(2)
C28 C27 P5 C21 71.18(16)
C28 C27 P5 C33 -179.86(15)
C28 C27 P5 Ru1 -55.80(16)
C28 C29 C30 C31 56.2(3)
C29 C30 C31 C32 -56.7(3)
C30 C31 C32 C27 56.2(3)
C32 C27 C28 C29 56.4(2)
C32 C27 P5 C21 -164.45(15)
C32 C27 P5 C33 -55.49(17)
C32 C27 P5 Ru1 68.57(16)
C33 C34 C35 C36 55.8(2)
C34 C33 C38 C37 57.4(2)
C34 C33 P5 C21 50.02(17)
C34 C33 P5 C27 -55.15(17)
C34 C33 P5 Ru1 -179.35(12)
C34 C35 C36 C37 -54.7(3)
C35 C36 C37 C38 55.2(2)
C36 C37 C38 C33 -56.9(2)
C38 C33 C34 C35 -56.7(2)
C38 C33 P5 C21 -79.82(16)
C38 C33 P5 C27 175.01(15)
C38 C33 P5 Ru1 50.81(16)
C15B C14B C13B C12B 0.0
C15B C14B C13B C18B 169.1(6)
C15B C14B C13B Ru2 -60.58(16)
C14B C15B C11B C12B 0.0
C14B C15B C11B Ru2 63.89(16)
C14B C15B C11B C16B -175.3(6)
C14B C13B C12B C11B 0.0
C14B C13B C12B C17B 175.5(6)
C14B C13B C12B Ru2 -62.08(17)
C13B C12B C11B C15B 0.0
C13B C12B C11B Ru2 -64.16(17)
C13B C12B C11B C16B 175.0(6)
C11B C15B C14B C13B 0.0
C11B C15B C14B C19B 176.1(6)
C11B C15B C14B Ru2 -61.66(16)
C17B C12B C11B C15B -175.7(6)
C17B C12B C11B Ru2 120.2(5)
C17B C12B C11B C16B -0.7(8)
C18B C13B C12B C11B -169.5(5)
C18B C13B C12B C17B 6.0(7)
C18B C13B C12B Ru2 128.4(5)
C19B C14B C13B C12B -176.4(5)
C19B C14B C13B C18B -7.3(7)
C19B C14B C13B Ru2 123.0(5)
P5 C21 C22 C23 171.71(14)
P5 C21 C26 C25 -174.40(14)
P5 C27 C28 C29 -177.03(16)
P5 C27 C32 C31 -179.86(16)
P5 C33 C34 C35 171.34(14)
P5 C33 C38 C37 -169.59(15)
Ru1 C5 C1 C2 65.02(15)
Ru1 C5 C1 C6 -126.8(2)
Ru1 C5 C4 C3 -63.39(15)
Ru1 C5 C4 C9 126.0(2)
Ru1 C1 C2 C3 59.40(15)
Ru1 C1 C2 C7 -131.7(2)
Ru1 C2 C3 C4 63.29(15)
Ru1 C2 C3 C8 -131.2(2)
Ru1 C3 C4 C5 63.00(15)
Ru1 C3 C4 C9 -126.4(2)
Ru2 C15B C14B C13B 61.66(16)
Ru2 C15B C14B C19B -122.2(5)
Ru2 C15B C11B C12B -63.89(16)
Ru2 C15B C11B C16B 120.8(6)
Ru2 C14B C13B C12B 60.58(16)
Ru2 C14B C13B C18B -130.3(6)
Ru2 C13B C12B C11B 62.08(17)
Ru2 C13B C12B C17B -122.4(5)
Ru2 C12B C11B C15B 64.16(17)
Ru2 C12B C11B C16B -120.8(6)
Ru2 C14A C13A C12A 62.6(5)
Ru2 C14A C13A C18A -137.5(15)
Ru2 C14A C15A C11A -62.2(5)
Ru2 C14A C15A C20A 118.1(14)
Ru2 C13A C12A C11A 62.4(5)
Ru2 C13A C12A C17A -124.3(19)
Ru2 C12A C11A C15A 62.0(5)
Ru2 C12A C11A C16A -122.7(18)
Ru2 C11A C15A C14A 61.8(5)
Ru2 C11A C15A C20A -118.5(16)
Ru2 C11C C15C C14C 63.23(16)
Ru2 C11C C15C C20C -121.1(6)
Ru2 C11C C12C C13C -62.64(16)
Ru2 C11C C12C C17C 120.3(4)
Ru2 C15C C14C C13C 62.76(16)
Ru2 C15C C14C C19C -127.2(5)
Ru2 C14C C13C C12C 61.88(16)
Ru2 C14C C13C C18C -123.3(5)
Ru2 C13C C12C C11C 61.81(16)
Ru2 C13C C12C C17C -121.0(4)
C20B C15B C14B C13B -176.5(8)
C20B C15B C14B C19B -0.3(9)
C20B C15B C14B Ru2 121.9(7)
C20B C15B C11B C12B 176.2(8)
C20B C15B C11B Ru2 -119.9(7)
C20B C15B C11B C16B 1.0(9)
C19A C14A C13A Ru2 118.2(14)
C19A C14A C13A C12A -179.2(16)
C19A C14A C13A C18A -19(2)
C19A C14A C15A Ru2 -118.6(14)
C19A C14A C15A C11A 179.2(16)
C19A C14A C15A C20A 0(2)
C14A C13A C12A Ru2 -62.4(5)
C14A C13A C12A C11A 0.0
C14A C13A C12A C17A 173(2)
C13A C14A C15A Ru2 62.2(5)
C13A C14A C15A C11A 0.0
C13A C14A C15A C20A -179.7(16)
C13A C12A C11A Ru2 -62.0(5)
C13A C12A C11A C15A 0.0
C13A C12A C11A C16A 175.3(19)
C12A C11A C15A Ru2 -61.8(5)
C12A C11A C15A C14A 0.0
C12A C11A C15A C20A 179.7(18)
C15A C14A C13A Ru2 -62.6(5)
C15A C14A C13A C12A 0.0
C15A C14A C13A C18A 159.9(17)
C18A C13A C12A Ru2 137.2(17)
C18A C13A C12A C11A -160.3(18)
C18A C13A C12A C17A 13(2)
C17A C12A C11A Ru2 124.2(17)
C17A C12A C11A C15A -173.8(19)
C17A C12A C11A C16A 2(2)
C16A C11A C15A Ru2 122.4(15)
C16A C11A C15A C14A -175.8(17)
C16A C11A C15A C20A 4(2)
C40 C41 O2 C42 178.0(3)
O2 C41 C40 O1 -177.6(2)
C39 O1 C40 C41 -177.9(2)
C11C C15C C14C Ru2 -62.75(16)
C11C C15C C14C C13C 0.0
C11C C15C C14C C19C 170.1(5)
C15C C11C C12C Ru2 62.64(16)
C15C C11C C12C C13C 0.0
C15C C11C C12C C17C -177.1(5)
C15C C14C C13C Ru2 -61.88(16)
C15C C14C C13C C12C 0.0
C15C C14C C13C C18C 174.8(6)
C14C C13C C12C Ru2 -61.81(16)
C14C C13C C12C C11C 0.0
C14C C13C C12C C17C 177.2(5)
C12C C11C C15C Ru2 -63.23(16)
C12C C11C C15C C14C 0.0
C12C C11C C15C C20C 175.7(7)
C18C C13C C12C Ru2 123.2(5)
C18C C13C C12C C11C -175.0(6)
C18C C13C C12C C17C 2.1(7)
C19C C14C C13C Ru2 128.0(5)
C19C C14C C13C C12C -170.2(6)
C19C C14C C13C C18C 4.6(7)
C20C C15C C14C Ru2 121.7(6)
C20C C15C C14C C13C -175.5(7)
C20C C15C C14C C19C -5.5(8)
C16C C11C C15C Ru2 121.5(5)
C16C C11C C15C C14C -175.3(6)
C16C C11C C15C C20C 0.4(8)
C16C C11C C12C Ru2 -121.9(5)
C16C C11C C12C C13C 175.5(6)
C16C C11C C12C C17C -1.6(7)
